data_4085240
loop_
_publ_author_name
'Himmelspach, Alexander'
'Warneke, Jonas'
'Sch\"afer, Marius'
'Hailmann, Michael'
'Finze, Maik'

_publ_section_title
;
 Salts of the Dianions [Hg(12-X-closo-1-CB11H10)2]2--(X = I, C\\tb CH,
 C\\tb CFc, C\\tb CSiiPr3): Synthesis and Spectroscopic and Structural
 Characterization
;
_journal_issue 2
_journal_name_full Organometallics
_journal_page_first 462
_journal_paper_doi 10.1021/om5009956
_journal_volume 34
_journal_year 2015
_chemical_formula_moiety '3(C2 H20 B22 Hg I2), 1.98(Cs2), 2(Cs)'
_chemical_formula_sum 'C6 H60 B66 Cs5.96 Hg3 I6'
_chemical_formula_weight 3001.31
_chemical_name_systematic
;
 ?
;
_space_group_IT_number 190
_space_group_name_Hall 'P -6c -2c'
_symmetry_cell_setting hexagonal
_symmetry_space_group_name_Hall 'P -6c -2c'
_symmetry_space_group_name_H-M 'P -6 2 c'
_atom_sites_solution_hydrogens geom
_atom_sites_solution_primary direct
_atom_sites_solution_secondary difmap
_audit_creation_method SHELXL-97
_cell_angle_alpha 90.00
_cell_angle_beta 90.00
_cell_angle_gamma 120.00
_cell_formula_units_Z 2
_cell_length_a 25.360(4)
_cell_length_b 25.360(4)
_cell_length_c 11.528(2)
_cell_measurement_reflns_used 2000
_cell_measurement_temperature 123(2)
_cell_measurement_theta_max 25.00
_cell_measurement_theta_min 2.34
_cell_volume 6420.7(18)
_computing_cell_refinement 'CELL (Stoe & Cie, 1996)'
_computing_data_collection 'EXPOSE (Stoe & Cie, 1996)'
_computing_data_reduction 'INTEGRATE (Stoe & Cie, 1996)'
_computing_molecular_graphics 'Diamond3.1 (Crystal Impact GbR, 2006)'
_computing_publication_material 'SHELXL-97 (Sheldrick, 1997)'
_computing_structure_refinement 'SHELXL-97 (Sheldrick, 1997)'
_computing_structure_solution 'SHELXS-97 (Sheldrick, 1990)'
_diffrn_ambient_temperature 123(2)
_diffrn_measured_fraction_theta_full 0.999
_diffrn_measured_fraction_theta_max 0.999
_diffrn_measurement_device_type 'Stoe IPDS'
_diffrn_measurement_method \f-scans
_diffrn_radiation_monochromator graphite
_diffrn_radiation_source 'fine-focus sealed tube'
_diffrn_radiation_type MoK\a
_diffrn_radiation_wavelength 0.71073
_diffrn_reflns_av_R_equivalents 0.0805
_diffrn_reflns_av_sigmaI/netI 0.0467
_diffrn_reflns_limit_h_max 30
_diffrn_reflns_limit_h_min -30
_diffrn_reflns_limit_k_max 30
_diffrn_reflns_limit_k_min -30
_diffrn_reflns_limit_l_max 13
_diffrn_reflns_limit_l_min -13
_diffrn_reflns_number 82476
_diffrn_reflns_theta_full 25.00
_diffrn_reflns_theta_max 25.00
_diffrn_reflns_theta_min 2.00
_exptl_absorpt_coefficient_mu 6.698
_exptl_absorpt_correction_T_max 0.596
_exptl_absorpt_correction_T_min 0.254
_exptl_absorpt_correction_type numerical
_exptl_absorpt_process_details 'X-RED 1.20 (Stoe & Cie, 1996)'
_exptl_crystal_colour colourless
_exptl_crystal_density_diffrn 1.552
_exptl_crystal_density_method 'not measured'
_exptl_crystal_description block
_exptl_crystal_F_000 2623.6
_exptl_crystal_size_max 0.22
_exptl_crystal_size_mid 0.17
_exptl_crystal_size_min 0.12
_platon_squeeze_details
;
;
_refine_diff_density_max 1.487
_refine_diff_density_min -0.770
_refine_diff_density_rms 0.182
_refine_ls_abs_structure_details 'Flack H D (1983), Acta Cryst. A39, 876-881'
_refine_ls_abs_structure_Flack 0.049(10)
_refine_ls_extinction_method none
_refine_ls_goodness_of_fit_ref 1.040
_refine_ls_hydrogen_treatment mixed
_refine_ls_matrix_type full
_refine_ls_number_parameters 160
_refine_ls_number_reflns 3977
_refine_ls_number_restraints 0
_refine_ls_restrained_S_all 1.040
_refine_ls_R_factor_all 0.0536
_refine_ls_R_factor_gt 0.0431
_refine_ls_shift/su_max 0.012
_refine_ls_shift/su_mean 0.002
_refine_ls_structure_factor_coef Fsqd
_refine_ls_weighting_details 'calc w=1/[\s^2^(Fo^2^)+(0.0672P)^2^+0.0000P] where P=(Fo^2^+2Fc^2^)/3'
_refine_ls_weighting_scheme calc
_refine_ls_wR_factor_gt 0.1125
_refine_ls_wR_factor_ref 0.1154
_reflns_number_gt 3008
_reflns_number_total 3977
_reflns_threshold_expression >2sigma(I)
_cod_data_source_file om5009956_si_001.cif
_cod_data_source_block Cs2[Hg(12-I-closo-1-CB11H10)2]_Me2COn
_cod_depositor_comments 'Adding full bibliography for 4085239--4085242.cif.'
_cod_original_cell_volume 6421.1(18)
_cod_database_code 4085240

loop_
_symmetry_equiv_pos_as_xyz
'x, y, z'
'-y, x-y, z'
'-x+y, -x, z'
'x, y, -z+1/2'
'-y, x-y, -z+1/2'
'-x+y, -x, -z+1/2'
'y, x, -z'
'x-y, -y, -z'
'-x, -x+y, -z'
'y, x, z+1/2'
'x-y, -y, z+1/2'
'-x, -x+y, z+1/2'

loop_
_atom_site_label
_atom_site_type_symbol
_atom_site_fract_x
_atom_site_fract_y
_atom_site_fract_z
_atom_site_U_iso_or_equiv
_atom_site_adp_type
_atom_site_occupancy
_atom_site_symmetry_multiplicity
_atom_site_calc_flag
_atom_site_refinement_flags
B3 B 0.5149(6) 0.9589(5) 0.3300(10) 0.041(3) Uani 1 1 d .
H3 H 0.5528 0.9942 0.3811 0.049 Uiso 1 1 calc R
B1 B 0.3911(13) 0.9064(11) 0.2500 0.073(7) Uani 1 2 d S
H1 H 0.3485 0.9079 0.2500 0.088 Uiso 1 2 calc SR
B2 B 0.4405(6) 0.9279(6) 0.3739(13) 0.047(3) Uani 1 1 d .
H2 H 0.4302 0.9439 0.4548 0.057 Uiso 1 1 calc R
B5 B 0.4729(7) 0.8825(6) 0.3784(12) 0.051(3) Uani 1 1 d .
H5 H 0.4834 0.8675 0.4604 0.061 Uiso 1 1 calc R
B4 B 0.3969(6) 0.8518(6) 0.3248(14) 0.054(4) Uani 1 1 d .
H4 H 0.3580 0.8166 0.3739 0.065 Uiso 1 1 calc R
Cs2 Cs 0.3333 0.6667 0.51387(11) 0.0539(3) Uani 1 3 d S
B6 B 0.5219(8) 0.9008(7) 0.2500 0.038(4) Uani 1 2 d S
H6 H 0.5635 0.8974 0.2500 0.046 Uiso 1 2 calc SR
B9 B 0.4594(7) 1.1632(5) 0.3720(16) 0.059(4) Uani 1 1 d .
H9 H 0.4457 1.1370 0.4534 0.071 Uiso 1 1 calc R
Cs3 Cs 0.59912(17) 0.7874(2) 0.3535(3) 0.1137(14) Uani 0.33 1 d P
Hg1 Hg 0.47763(3) 1.05825(3) 0.2500 0.0553(2) Uani 1 2 d S
I4 I 0.43973(5) 0.74531(5) 0.2500 0.0500(3) Uani 1 2 d S
Cs1 Cs 0.63138(14) 0.93726(18) 0.4908(3) 0.0897(10) Uani 0.33 1 d P
C2 C 0.4819(7) 1.1408(8) 0.2500 0.050(4) Uani 1 2 d S
B7 B 0.4465(9) 0.8372(7) 0.2500 0.043(4) Uani 1 2 d S
C1 C 0.4649(8) 0.9715(8) 0.2500 0.057(5) Uani 1 2 d S
B8 B 0.4139(9) 1.1381(8) 0.2500 0.053(5) Uani 1 2 d S
H8 H 0.3708 1.0944 0.2500 0.064 Uiso 1 2 calc SR
B14 B 0.4810(9) 1.2683(9) 0.2500 0.047(5) Uani 1 2 d S
I1 I 0.47508(5) 1.35339(5) 0.2500 0.0582(3) Uani 1 2 d S
B10 B 0.5376(6) 1.2017(5) 0.3226(12) 0.045(3) Uani 1 1 d .
H10 H 0.5743 1.2001 0.3703 0.054 Uiso 1 1 calc R
B11 B 0.4219(7) 1.2032(6) 0.3280(14) 0.056(4) Uani 1 1 d .
H11 H 0.3847 1.2032 0.3771 0.067 Uiso 1 1 calc R
B12 B 0.5016(6) 1.2449(6) 0.3745(12) 0.045(3) Uani 1 1 d .
H12 H 0.5148 1.2716 0.4552 0.055 Uiso 1 1 calc R
B13 B 0.5499(9) 1.2680(8) 0.2500 0.044(4) Uani 1 2 d S
H13 H 0.5946 1.3100 0.2500 0.053 Uiso 1 2 calc SR

loop_
_atom_site_aniso_label
_atom_site_aniso_U_11
_atom_site_aniso_U_22
_atom_site_aniso_U_33
_atom_site_aniso_U_23
_atom_site_aniso_U_13
_atom_site_aniso_U_12
B3 0.050(7) 0.022(6) 0.029(7) 0.008(5) 0.002(6) 0.002(5)
B1 0.076(17) 0.068(15) 0.080(16) 0.000 0.000 0.040(13)
B2 0.059(8) 0.028(6) 0.051(8) 0.009(6) 0.004(7) 0.020(6)
B5 0.059(9) 0.037(7) 0.040(8) 0.000(6) 0.000(7) 0.013(6)
B4 0.045(8) 0.038(7) 0.067(10) 0.002(7) 0.015(7) 0.011(7)
Cs2 0.0541(5) 0.0541(5) 0.0534(8) 0.000 0.000 0.0270(2)
B6 0.040(10) 0.024(8) 0.041(10) 0.000 0.000 0.008(8)
B9 0.059(9) 0.025(6) 0.081(11) 0.007(7) 0.011(8) 0.012(6)
Cs3 0.087(2) 0.173(4) 0.095(2) 0.049(2) 0.0328(19) 0.075(3)
Hg1 0.0594(4) 0.0253(3) 0.0749(5) 0.000 0.000 0.0166(3)
I4 0.0556(6) 0.0323(5) 0.0632(7) 0.000 0.000 0.0228(5)
Cs1 0.0695(19) 0.146(3) 0.0700(18) 0.0264(19) 0.0027(14) 0.066(2)
C2 0.042(9) 0.044(9) 0.046(10) 0.000 0.000 0.008(7)
B7 0.056(11) 0.015(8) 0.059(12) 0.000 0.000 0.018(8)
C1 0.063(11) 0.035(9) 0.074(12) 0.000 0.000 0.025(8)
B8 0.038(10) 0.029(9) 0.094(16) 0.000 0.000 0.018(8)
B14 0.052(12) 0.045(11) 0.060(12) 0.000 0.000 0.036(10)
I1 0.0573(7) 0.0429(6) 0.0855(9) 0.000 0.000 0.0335(6)
B10 0.041(7) 0.021(5) 0.068(9) 0.013(6) 0.010(6) 0.012(5)
B11 0.048(8) 0.045(7) 0.068(10) -0.002(7) 0.004(8) 0.018(7)
B12 0.048(7) 0.035(6) 0.051(8) -0.003(6) -0.009(6) 0.020(6)
B13 0.058(11) 0.033(9) 0.044(11) 0.000 0.000 0.024(9)

loop_
_atom_type_symbol
_atom_type_description
_atom_type_scat_dispersion_real
_atom_type_scat_dispersion_imag
_atom_type_scat_source
C C 0.0033 0.0016 'International Tables Vol C Tables 4.2.6.8 and 6.1.1.4'
H H 0.0000 0.0000 'International Tables Vol C Tables 4.2.6.8 and 6.1.1.4'
B B 0.0013 0.0007 'International Tables Vol C Tables 4.2.6.8 and 6.1.1.4'
O O 0.0106 0.0060 'International Tables Vol C Tables 4.2.6.8 and 6.1.1.4'
I I -0.4742 1.8119 'International Tables Vol C Tables 4.2.6.8 and 6.1.1.4'
Cs Cs -0.3680 2.1192 'International Tables Vol C Tables 4.2.6.8 and 6.1.1.4'
Hg Hg -2.3894 9.2266 'International Tables Vol C Tables 4.2.6.8 and 6.1.1.4'
N N 0.0061 0.0033 'International Tables Vol C Tables 4.2.6.8 and 6.1.1.4'

loop_
_geom_angle_atom_site_label_1
_geom_angle_atom_site_label_2
_geom_angle_atom_site_label_3
_geom_angle
_geom_angle_site_symmetry_1
_geom_angle_site_symmetry_3
B2 B3 C1 60.0(8) . .
B2 B3 B5 58.9(7) . .
C1 B3 B5 106.0(10) . .
B2 B3 B6 107.9(9) . .
C1 B3 B6 104.9(9) . .
B5 B3 B6 61.5(7) . .
B2 B3 B3 107.1(6) . 4
C1 B3 B3 57.6(5) . 4
B5 B3 B3 108.3(6) . 4
B6 B3 B3 59.6(5) . 4
B2 B3 Cs1 123.5(7) . .
C1 B3 Cs1 176.4(7) . .
B5 B3 Cs1 76.8(7) . .
B6 B3 Cs1 74.3(6) . .
B3 B3 Cs1 119.6(2) 4 .
B2 B3 H3 121.9 . .
C1 B3 H3 124.1 . .
B5 B3 H3 121.6 . .
B6 B3 H3 122.0 . .
B3 B3 H3 122.3 4 .
Cs1 B3 H3 54.8 . .
B4 B1 B4 61.0(13) 4 .
B4 B1 C1 106.1(15) 4 .
B4 B1 C1 106.1(15) . .
B4 B1 B2 108.6(15) 4 .
B4 B1 B2 60.8(8) . .
C1 B1 B2 57.7(9) . .
B4 B1 B2 60.8(8) 4 4
B4 B1 B2 108.6(15) . 4
C1 B1 B2 57.7(9) . 4
B2 B1 B2 105.5(17) . 4
B4 B1 H1 121.0 4 .
B4 B1 H1 121.0 . .
C1 B1 H1 124.5 . .
B2 B1 H1 122.5 . .
B2 B1 H1 122.5 4 .
B3 B2 C1 60.1(8) . .
B3 B2 B5 62.0(7) . .
C1 B2 B5 108.4(11) . .
B3 B2 B4 110.4(9) . .
C1 B2 B4 105.3(10) . .
B5 B2 B4 61.7(8) . .
B3 B2 B1 110.1(11) . .
C1 B2 B1 60.5(10) . .
B5 B2 B1 108.4(12) . .
B4 B2 B1 57.0(10) . .
B3 B2 H2 119.3 . .
C1 B2 H2 122.9 . .
B5 B2 H2 120.3 . .
B4 B2 H2 122.7 . .
B1 B2 H2 121.9 . .
B2 B5 B3 59.0(7) . .
B2 B5 B7 104.8(11) . .
B3 B5 B7 105.7(9) . .
B2 B5 B4 60.6(8) . .
B3 B5 B4 107.2(10) . .
B7 B5 B4 57.2(9) . .
B2 B5 B6 107.4(10) . .
B3 B5 B6 60.7(8) . .
B7 B5 B6 58.9(8) . .
B4 B5 B6 106.1(10) . .
B2 B5 Cs1 123.0(7) . .
B3 B5 Cs1 76.0(7) . .
B7 B5 Cs1 120.6(9) . .
B4 B5 Cs1 176.4(8) . .
B6 B5 Cs1 73.8(7) . .
B2 B5 H5 122.5 . .
B3 B5 H5 122.1 . .
B7 B5 H5 124.5 . .
B4 B5 H5 122.6 . .
B6 B5 H5 122.0 . .
Cs1 B5 H5 55.5 . .
B1 B4 B7 107.0(12) . .
B1 B4 B4 59.5(6) . 4
B7 B4 B4 59.7(6) . 4
B1 B4 B2 62.3(9) . .
B7 B4 B2 105.8(10) . .
B4 B4 B2 108.6(7) 4 .
B1 B4 B5 109.5(12) . .
B7 B4 B5 61.3(8) . .
B4 B4 B5 110.2(7) 4 .
B2 B4 B5 57.7(8) . .
B1 B4 H4 120.9 . .
B7 B4 H4 122.8 . .
B4 B4 H4 121.0 4 .
B2 B4 H4 122.5 . .
B5 B4 H4 120.7 . .
B13 Cs2 B13 73.0(4) 8_676 9_656
B13 Cs2 B13 73.0(4) 8_676 7_456
B13 Cs2 B13 73.0(4) 9_656 7_456
B13 Cs2 B10 26.9(3) 8_676 8_676
B13 Cs2 B10 70.8(3) 9_656 8_676
B13 Cs2 B10 98.0(3) 7_456 8_676
B13 Cs2 B10 70.8(3) 8_676 7_456
B13 Cs2 B10 98.0(3) 9_656 7_456
B13 Cs2 B10 26.9(3) 7_456 7_456
B10 Cs2 B10 97.6(3) 8_676 7_456
B13 Cs2 B10 98.0(3) 8_676 9_656
B13 Cs2 B10 26.9(3) 9_656 9_656
B13 Cs2 B10 70.8(3) 7_456 9_656
B10 Cs2 B10 97.6(3) 8_676 9_656
B10 Cs2 B10 97.6(3) 7_456 9_656
B13 Cs2 B12 27.2(3) 8_676 8_676
B13 Cs2 B12 95.5(3) 9_656 8_676
B13 Cs2 B12 93.7(3) 7_456 8_676
B10 Cs2 B12 27.8(3) 8_676 8_676
B10 Cs2 B12 81.6(3) 7_456 8_676
B10 Cs2 B12 122.2(3) 9_656 8_676
B13 Cs2 B12 93.7(3) 8_676 9_656
B13 Cs2 B12 27.2(3) 9_656 9_656
B13 Cs2 B12 95.5(3) 7_456 9_656
B10 Cs2 B12 81.6(3) 8_676 9_656
B10 Cs2 B12 122.2(3) 7_456 9_656
B10 Cs2 B12 27.8(3) 9_656 9_656
B12 Cs2 B12 109.4(2) 8_676 9_656
B13 Cs2 B12 95.5(3) 8_676 7_456
B13 Cs2 B12 93.7(3) 9_656 7_456
B13 Cs2 B12 27.2(3) 7_456 7_456
B10 Cs2 B12 122.2(3) 8_676 7_456
B10 Cs2 B12 27.8(3) 7_456 7_456
B10 Cs2 B12 81.6(3) 9_656 7_456
B12 Cs2 B12 109.4(2) 8_676 7_456
B12 Cs2 B12 109.4(2) 9_656 7_456
B13 Cs2 I4 99.5(2) 8_676 2_665
B13 Cs2 I4 153.3(3) 9_656 2_665
B13 Cs2 I4 130.4(3) 7_456 2_665
B10 Cs2 I4 90.8(2) 8_676 2_665
B10 Cs2 I4 103.57(19) 7_456 2_665
B10 Cs2 I4 156.0(2) 9_656 2_665
B12 Cs2 I4 72.7(2) 8_676 2_665
B12 Cs2 I4 134.2(2) 9_656 2_665
B12 Cs2 I4 112.66(19) 7_456 2_665
B13 Cs2 I4 130.4(3) 8_676 .
B13 Cs2 I4 99.5(2) 9_656 .
B13 Cs2 I4 153.3(3) 7_456 .
B10 Cs2 I4 103.57(19) 8_676 .
B10 Cs2 I4 156.0(2) 7_456 .
B10 Cs2 I4 90.8(2) 9_656 .
B12 Cs2 I4 112.66(19) 8_676 .
B12 Cs2 I4 72.7(2) 9_656 .
B12 Cs2 I4 134.2(2) 7_456 .
I4 Cs2 I4 65.33(3) 2_665 .
B13 Cs2 I4 153.3(3) 8_676 3_565
B13 Cs2 I4 130.4(3) 9_656 3_565
B13 Cs2 I4 99.5(2) 7_456 3_565
B10 Cs2 I4 156.0(2) 8_676 3_565
B10 Cs2 I4 90.8(2) 7_456 3_565
B10 Cs2 I4 103.57(19) 9_656 3_565
B12 Cs2 I4 134.2(2) 8_676 3_565
B12 Cs2 I4 112.66(19) 9_656 3_565
B12 Cs2 I4 72.7(2) 7_456 3_565
I4 Cs2 I4 65.33(3) 2_665 3_565
I4 Cs2 I4 65.33(3) . 3_565
B7 B6 B3 103.7(11) . .
B7 B6 B3 103.7(11) . 4
B3 B6 B3 60.8(9) . 4
B7 B6 B5 59.1(7) . 4
B3 B6 B5 106.5(11) . 4
B3 B6 B5 57.9(6) 4 4
B7 B6 B5 59.1(7) . .
B3 B6 B5 57.9(6) . .
B3 B6 B5 106.5(11) 4 .
B5 B6 B5 107.3(13) 4 .
B7 B6 Cs1 123.9(4) . .
B3 B6 Cs1 77.4(5) . .
B3 B6 Cs1 122.8(7) 4 .
B5 B6 Cs1 174.7(9) 4 .
B5 B6 Cs1 77.7(5) . .
B7 B6 Cs1 123.9(4) . 4
B3 B6 Cs1 122.8(7) . 4
B3 B6 Cs1 77.4(5) 4 4
B5 B6 Cs1 77.7(5) 4 4
B5 B6 Cs1 174.7(9) . 4
Cs1 B6 Cs1 97.2(4) . 4
B7 B6 H6 124.6 . .
B3 B6 H6 123.2 . .
B3 B6 H6 123.2 4 .
B5 B6 H6 122.4 4 .
B5 B6 H6 122.4 . .
Cs1 B6 H6 52.5 . .
Cs1 B6 H6 52.5 4 .
C2 B9 B8 58.8(10) . .
C2 B9 B11 108.4(12) . .
B8 B9 B11 61.8(9) . .
C2 B9 B12 106.8(11) . .
B8 B9 B12 110.0(11) . .
B11 B9 B12 61.7(7) . .
C2 B9 B10 57.7(8) . .
B8 B9 B10 107.0(11) . .
B11 B9 B10 110.9(10) . .
B12 B9 B10 61.4(7) . .
C2 B9 Cs3 171.8(8) . 9_666
B8 B9 Cs3 120.8(8) . 9_666
B11 B9 Cs3 76.7(7) . 9_666
B12 B9 Cs3 81.1(7) . 9_666
B10 B9 Cs3 127.2(8) . 9_666
C2 B9 H9 123.8 . .
B8 B9 H9 121.4 . .
B11 B9 H9 119.3 . .
B12 B9 H9 120.5 . .
B10 B9 H9 121.7 . .
Cs3 B9 H9 48.5 9_666 .
Cs3 Cs3 B9 149.2(3) 4 9_656
Cs3 Cs3 B11 172.6(2) 4 9_656
B9 Cs3 B11 27.8(3) 9_656 9_656
Cs3 Cs3 Cs1 114.55(7) 4 .
B9 Cs3 Cs1 92.4(3) 9_656 .
B11 Cs3 Cs1 65.5(3) 9_656 .
Cs3 Cs3 I4 71.79(6) 4 .
B9 Cs3 I4 92.4(2) 9_656 .
B11 Cs3 I4 100.9(2) 9_656 .
Cs1 Cs3 I4 94.49(10) . .
Cs3 Cs3 B12 144.7(2) 4 9_656
B9 Cs3 B12 27.5(3) 9_656 9_656
B11 Cs3 B12 28.0(3) 9_656 9_656
Cs1 Cs3 B12 74.4(2) . 9_656
I4 Cs3 B12 73.6(2) . 9_656
Cs3 Cs3 Cs1 41.11(6) 4 4
B9 Cs3 Cs1 159.3(2) 9_656 4
B11 Cs3 Cs1 138.1(3) 9_656 4
Cs1 Cs3 Cs1 73.44(10) . 4
I4 Cs3 Cs1 74.18(7) . 4
B12 Cs3 Cs1 131.8(2) 9_656 4
C2 Hg1 C1 174.8(7) . .
B7 I4 Cs3 100.8(5) . .
B7 I4 Cs3 100.8(5) . 4
Cs3 I4 Cs3 36.41(11) . 4
B7 I4 Cs2 101.9(3) . 4
Cs3 I4 Cs2 138.90(7) . 4
Cs3 I4 Cs2 105.36(5) 4 4
B7 I4 Cs2 101.9(3) . .
Cs3 I4 Cs2 105.36(5) . .
Cs3 I4 Cs2 138.90(7) 4 .
Cs2 I4 Cs2 102.90(4) 4 .
Cs1 Cs1 B6 105.9(3) 8_676 .
Cs1 Cs1 B3 84.93(19) 8_676 .
B6 Cs1 B3 28.3(3) . .
Cs1 Cs1 B5 110.2(2) 8_676 .
B6 Cs1 B5 28.5(3) . .
B3 Cs1 B5 27.2(3) . .
Cs1 Cs1 I1 106.22(14) 8_676 9_656
B6 Cs1 I1 101.3(2) . 9_656
B3 Cs1 I1 89.41(19) . 9_656
B5 Cs1 I1 73.0(2) . 9_656
Cs1 Cs1 Cs3 153.32(14) 8_676 .
B6 Cs1 Cs3 71.3(3) . .
B3 Cs1 Cs3 98.6(2) . .
B5 Cs1 Cs3 80.3(2) . .
I1 Cs1 Cs3 100.28(10) 9_656 .
Cs1 Cs1 Cs3 132.91(15) 8_676 4
B6 Cs1 Cs3 55.1(3) . 4
B3 Cs1 Cs3 83.3(2) . 4
B5 Cs1 Cs3 73.9(2) . 4
I1 Cs1 Cs3 119.05(10) 9_656 4
Cs3 Cs1 Cs3 24.33(9) . 4
Cs1 Cs1 Cs1 94.42(13) 8_676 4
B6 Cs1 Cs1 41.4(2) . 4
B3 Cs1 Cs1 60.4(2) . 4
B5 Cs1 Cs1 69.9(2) . 4
I1 Cs1 Cs1 141.91(5) 9_656 4
Cs3 Cs1 Cs1 65.45(7) . 4
Cs3 Cs1 Cs1 41.11(6) 4 4
B8 C2 B10 113.8(11) . .
B8 C2 B10 113.8(11) . 4
B10 C2 B10 58.8(10) . 4
B8 C2 B9 60.8(8) . 4
B10 C2 B9 111.3(11) . 4
B10 C2 B9 63.9(7) 4 4
B8 C2 B9 60.8(8) . .
B10 C2 B9 63.9(7) . .
B10 C2 B9 111.3(11) 4 .
B9 C2 B9 109.9(14) 4 .
B8 C2 Hg1 115.4(10) . .
B10 C2 Hg1 121.7(9) . .
B10 C2 Hg1 121.7(9) 4 .
B9 C2 Hg1 118.9(7) 4 .
B9 C2 Hg1 118.9(7) . .
B4 B7 B4 60.5(13) 4 .
B4 B7 B6 112.1(10) 4 .
B4 B7 B6 112.1(10) . .
B4 B7 B5 110.9(11) 4 .
B4 B7 B5 61.5(8) . .
B6 B7 B5 62.0(7) . .
B4 B7 B5 61.5(8) 4 4
B4 B7 B5 110.9(11) . 4
B6 B7 B5 62.0(7) . 4
B5 B7 B5 111.9(12) . 4
B4 B7 I4 122.7(9) 4 .
B4 B7 I4 122.7(9) . .
B6 B7 I4 115.4(11) . .
B5 B7 I4 118.5(7) . .
B5 B7 I4 118.5(7) 4 .
B3 C1 B3 64.8(11) 4 .
B3 C1 B2 59.9(7) 4 4
B3 C1 B2 112.8(11) . 4
B3 C1 B2 112.8(11) 4 .
B3 C1 B2 59.9(7) . .
B2 C1 B2 112.2(13) 4 .
B3 C1 B1 111.1(11) 4 .
B3 C1 B1 111.1(11) . .
B2 C1 B1 61.8(7) 4 .
B2 C1 B1 61.8(7) . .
B3 C1 Hg1 117.5(9) 4 .
B3 C1 Hg1 117.5(9) . .
B2 C1 Hg1 120.0(7) 4 .
B2 C1 Hg1 120.0(7) . .
B1 C1 Hg1 121.6(13) . .
C2 B8 B9 60.4(8) . .
C2 B8 B9 60.4(8) . 4
B9 B8 B9 109.2(15) . 4
C2 B8 B11 108.6(12) . .
B9 B8 B11 60.5(8) . .
B9 B8 B11 108.7(12) 4 .
C2 B8 B11 108.6(12) . 4
B9 B8 B11 108.7(12) . 4
B9 B8 B11 60.5(8) 4 4
B11 B8 B11 59.9(11) . 4
C2 B8 H8 121.4 . .
B9 B8 H8 121.0 . .
B9 B8 H8 121.0 4 .
B11 B8 H8 121.5 . .
B11 B8 H8 121.5 4 .
B12 B14 B12 112.0(13) . 4
B12 B14 B13 61.6(7) . .
B12 B14 B13 61.6(7) 4 .
B12 B14 B11 110.6(12) . 4
B12 B14 B11 62.1(8) 4 4
B13 B14 B11 111.5(12) . 4
B12 B14 B11 62.1(8) . .
B12 B14 B11 110.6(12) 4 .
B13 B14 B11 111.5(12) . .
B11 B14 B11 59.2(11) 4 .
B12 B14 I1 120.6(7) . .
B12 B14 I1 120.6(7) 4 .
B13 B14 I1 123.5(12) . .
B11 B14 I1 117.0(10) 4 .
B11 B14 I1 117.0(10) . .
B14 I1 Cs1 94.2(3) . 12_664
B14 I1 Cs1 94.2(3) . 9_666
Cs1 I1 Cs1 103.82(10) 12_664 9_666
B10 B10 C2 60.6(5) 4 .
B10 B10 B13 61.6(5) 4 .
C2 B10 B13 107.7(11) . .
B10 B10 B9 108.3(7) 4 .
C2 B10 B9 58.4(8) . .
B13 B10 B9 106.8(10) . .
B10 B10 B12 109.0(6) 4 .
C2 B10 B12 105.4(10) . .
B13 B10 B12 59.4(7) . .
B9 B10 B12 58.9(7) . .
B10 B10 Cs2 119.71(19) 4 7_566
C2 B10 Cs2 177.0(9) . 7_566
B13 B10 Cs2 74.6(6) . 7_566
B9 B10 Cs2 123.2(7) . 7_566
B12 B10 Cs2 77.4(6) . 7_566
B10 B10 H10 120.0 4 .
C2 B10 H10 123.0 . .
B13 B10 H10 121.6 . .
B9 B10 H10 122.8 . .
B12 B10 H10 122.8 . .
Cs2 B10 H10 54.0 7_566 .
B9 B11 B11 106.6(8) . 4
B9 B11 B8 57.7(8) . .
B11 B11 B8 60.0(6) 4 .
B9 B11 B14 103.1(11) . .
B11 B11 B14 60.4(6) 4 .
B8 B11 B14 104.5(11) . .
B9 B11 B12 59.6(7) . .
B11 B11 B12 107.0(6) 4 .
B8 B11 B12 105.1(11) . .
B14 B11 B12 56.6(7) . .
B9 B11 Cs3 75.5(8) . 9_666
B11 B11 Cs3 172.6(2) 4 9_666
B8 B11 Cs3 117.2(7) . 9_666
B14 B11 Cs3 126.4(7) . 9_666
B12 B11 Cs3 80.2(7) . 9_666
B9 B11 H11 123.8 . .
B11 B11 H11 121.0 4 .
B8 B11 H11 123.7 . .
B14 B11 H11 124.8 . .
B12 B11 H11 123.2 . .
Cs3 B11 H11 53.8 9_666 .
B14 B12 B9 105.9(11) . .
B14 B12 B13 59.8(9) . .
B9 B12 B13 106.4(10) . .
B14 B12 B11 61.3(9) . .
B9 B12 B11 58.6(8) . .
B13 B12 B11 109.4(10) . .
B14 B12 B10 105.0(10) . .
B9 B12 B10 59.7(7) . .
B13 B12 B10 58.0(8) . .
B11 B12 B10 107.1(9) . .
B14 B12 Cs3 123.1(8) . 9_666
B9 B12 Cs3 71.4(7) . 9_666
B13 B12 Cs3 176.6(8) . 9_666
B11 B12 Cs3 71.8(6) . 9_666
B10 B12 Cs3 118.6(6) . 9_666
B14 B12 Cs2 120.3(9) . 7_566
B9 B12 Cs2 121.7(7) . 7_566
B13 B12 Cs2 73.1(7) . 7_566
B11 B12 Cs2 177.4(8) . 7_566
B10 B12 Cs2 74.7(6) . 7_566
Cs3 B12 Cs2 105.7(3) 9_666 7_566
B14 B12 H12 122.7 . .
B9 B12 H12 123.2 . .
B13 B12 H12 121.9 . .
B11 B12 H12 120.8 . .
B10 B12 H12 123.5 . .
Cs3 B12 H12 58.7 9_666 .
Cs2 B12 H12 56.6 7_566 .
B14 B13 B10 107.6(12) . 4
B14 B13 B10 107.6(12) . .
B10 B13 B10 56.8(11) 4 .
B14 B13 B12 58.6(7) . 4
B10 B13 B12 62.6(7) 4 4
B10 B13 B12 107.7(11) . 4
B14 B13 B12 58.6(7) . .
B10 B13 B12 107.7(11) 4 .
B10 B13 B12 62.6(7) . .
B12 B13 B12 107.0(14) 4 .
B14 B13 Cs2 124.6(5) . 7_566
B10 B13 Cs2 119.5(9) 4 7_566
B10 B13 Cs2 78.5(6) . 7_566
B12 B13 Cs2 172.3(9) 4 7_566
B12 B13 Cs2 79.8(5) . 7_566
B14 B13 Cs2 124.6(5) . 10_564
B10 B13 Cs2 78.5(6) 4 10_564
B10 B13 Cs2 119.5(9) . 10_564
B12 B13 Cs2 79.8(5) 4 10_564
B12 B13 Cs2 172.3(9) . 10_564
Cs2 B13 Cs2 93.3(5) 7_566 10_564
B14 B13 H13 122.9 . .
B10 B13 H13 122.0 4 .
B10 B13 H13 122.0 . .
B12 B13 H13 121.6 4 .
B12 B13 H13 121.6 . .
Cs2 B13 H13 50.8 7_566 .
Cs2 B13 H13 50.8 10_564 .

loop_
_geom_bond_atom_site_label_1
_geom_bond_atom_site_label_2
_geom_bond_distance
_geom_bond_site_symmetry_2
B3 B2 1.719(19) .
B3 C1 1.72(2) .
B3 B5 1.771(16) .
B3 B6 1.82(2) .
B3 B3 1.84(2) 4
B3 Cs1 3.752(14) .
B3 H3 1.1000 .
B1 B4 1.70(2) 4
B1 B4 1.70(2) .
B1 C1 1.77(3) .
B1 B2 1.79(2) .
B1 B2 1.79(2) 4
B1 H1 1.1000 .
B2 C1 1.721(16) .
B2 B5 1.718(19) .
B2 B4 1.770(18) .
B2 H2 1.1000 .
B5 B7 1.786(16) .
B5 B4 1.79(2) .
B5 B6 1.837(18) .
B5 Cs1 3.765(15) .
B5 H5 1.1000 .
B4 B7 1.71(2) .
B4 B4 1.73(3) 4
B4 H4 1.1000 .
Cs2 B13 3.743(14) 8_676
Cs2 B13 3.743(14) 9_656
Cs2 B13 3.743(14) 7_456
Cs2 B10 3.805(13) 8_676
Cs2 B10 3.806(13) 7_456
Cs2 B10 3.805(13) 9_656
Cs2 B12 3.850(13) 8_676
Cs2 B12 3.850(13) 9_656
Cs2 B12 3.850(13) 7_456
Cs2 I4 3.8897(13) 2_665
Cs2 I4 3.8897(13) .
Cs2 I4 3.8897(13) 3_565
B6 B7 1.78(2) .
B6 B3 1.82(2) 4
B6 B5 1.837(18) 4
B6 Cs1 3.701(13) .
B6 Cs1 3.701(13) 4
B6 H6 1.1000 .
B9 C2 1.718(19) .
B9 B8 1.73(2) .
B9 B11 1.78(2) .
B9 B12 1.795(17) .
B9 B10 1.811(18) .
B9 Cs3 3.683(17) 9_666
B9 H9 1.1000 .
Cs3 Cs3 2.386(8) 4
Cs3 B9 3.683(17) 9_656
Cs3 B11 3.703(16) 9_656
Cs3 Cs1 3.808(7) .
Cs3 I4 3.819(4) .
Cs3 B12 3.840(14) 9_656
Cs3 Cs1 5.268(5) 4
Hg1 C2 2.041(18) .
Hg1 C1 2.058(16) .
I4 B7 2.249(16) .
I4 Cs3 3.819(4) 4
I4 Cs2 3.8897(13) 4
Cs1 Cs1 2.764(8) 8_676
Cs1 I1 3.797(3) 9_656
Cs1 Cs3 5.268(5) 4
Cs1 Cs1 5.551(6) 4
C2 B8 1.69(3) .
C2 B10 1.704(18) .
C2 B10 1.704(18) 4
C2 B9 1.718(19) 4
B7 B4 1.71(2) 4
B7 B5 1.786(16) 4
C1 B3 1.72(2) 4
C1 B2 1.721(16) 4
B8 B9 1.73(2) 4
B8 B11 1.80(2) .
B8 B11 1.80(2) 4
B8 H8 1.1000 .
B14 B12 1.731(16) .
B14 B12 1.731(16) 4
B14 B13 1.75(3) .
B14 B11 1.82(2) 4
B14 B11 1.82(2) .
B14 I1 2.237(18) .
I1 Cs1 3.797(3) 12_664
I1 Cs1 3.797(3) 9_666
B10 B10 1.67(3) 4
B10 B13 1.760(18) .
B10 B12 1.841(17) .
B10 Cs2 3.806(13) 7_566
B10 H10 1.1000 .
B11 B11 1.80(3) 4
B11 B12 1.832(19) .
B11 Cs3 3.703(16) 9_666
B11 H11 1.1000 .
B12 B13 1.786(18) .
B12 Cs3 3.840(14) 9_666
B12 Cs2 3.850(13) 7_566
B12 H12 1.1000 .
B13 B10 1.760(18) 4
B13 B12 1.786(18) 4
B13 Cs2 3.743(14) 7_566
B13 Cs2 3.743(14) 10_564
B13 H13 1.1000 .

loop_
_platon_squeeze_void_nr
_platon_squeeze_void_average_x
_platon_squeeze_void_average_y
_platon_squeeze_void_average_z
_platon_squeeze_void_volume
_platon_squeeze_void_count_electrons
_platon_squeeze_void_content
1 0.000 0.000 -0.024 2199 405 ' '
